data_4135017
loop_
_publ_author_name
'Nukazawa, Takumi'
'Iwamoto, Takeaki'

_publ_section_title
;
 An Isolable Tetrasilicon Analogue of a Planar Bicyclo[1.1.0]butane with
 \p-Type Single-Bonding Character.
;
_journal_issue 22
_journal_name_full 'Journal of the American Chemical Society'
_journal_page_first 9920
_journal_page_last 9924
_journal_paper_doi 10.1021/jacs.0c03874
_journal_volume 142
_journal_year 2020
_chemical_formula_moiety 'C32 H80 I2 Si12'
_chemical_formula_sum 'C32 H80 I2 Si12'
_chemical_formula_weight 1055.84
_space_group_crystal_system monoclinic
_space_group_IT_number 14
_space_group_name_Hall '-P 2yn'
_space_group_name_H-M_alt 'P 1 21/n 1'
_atom_sites_solution_hydrogens geom
_audit_creation_method SHELXL-2014/7
_cell_angle_alpha 90
_cell_angle_beta 107.8710(10)
_cell_angle_gamma 90
_cell_formula_units_Z 2
_cell_length_a 11.0227(3)
_cell_length_b 18.3233(5)
_cell_length_c 12.8616(3)
_cell_measurement_reflns_used 7486
_cell_measurement_temperature 100(2)
_cell_measurement_theta_max 27.44
_cell_measurement_theta_min 2.24
_cell_volume 2472.35(11)
_computing_cell_refinement 'Bruker SAINT'
_computing_data_collection 'Bruker APEX2'
_computing_data_reduction 'Bruker SAINT'
_computing_molecular_graphics 'Bruker SHELXTL'
_computing_publication_material 'Bruker SHELXTL'
_computing_structure_refinement 'SHELXL-2014 (Sheldrick 2014)'
_computing_structure_solution 'SHELXS-97 (Sheldrick 2008)'
_diffrn_ambient_temperature 100(2)
_diffrn_detector_area_resol_mean 8.333
_diffrn_measured_fraction_theta_full 1.000
_diffrn_measured_fraction_theta_max 1.000
_diffrn_measurement_device_type 'Bruker APEXII CCD area detector'
_diffrn_measurement_method 'phi and omega scans'
_diffrn_radiation_monochromator 'Bruker Helios multilayer confocal mirror'
_diffrn_radiation_source 'Bruker TXS fine-focus rotating anode'
_diffrn_radiation_type MoK\a
_diffrn_radiation_wavelength 0.71073
_diffrn_reflns_av_R_equivalents 0.0501
_diffrn_reflns_av_unetI/netI 0.0313
_diffrn_reflns_Laue_measured_fraction_full 1.000
_diffrn_reflns_Laue_measured_fraction_max 1.000
_diffrn_reflns_limit_h_max 14
_diffrn_reflns_limit_h_min -14
_diffrn_reflns_limit_k_max 23
_diffrn_reflns_limit_k_min -23
_diffrn_reflns_limit_l_max 16
_diffrn_reflns_limit_l_min -16
_diffrn_reflns_number 36747
_diffrn_reflns_point_group_measured_fraction_full 1.000
_diffrn_reflns_point_group_measured_fraction_max 1.000
_diffrn_reflns_theta_full 25.242
_diffrn_reflns_theta_max 27.496
_diffrn_reflns_theta_min 2.001
_exptl_absorpt_coefficient_mu 1.585
_exptl_absorpt_correction_T_max 0.7466
_exptl_absorpt_correction_T_min 0.7020
_exptl_absorpt_correction_type empirical
_exptl_absorpt_process_details 'SADABS Sheldrick 1996'
_exptl_crystal_colour red
_exptl_crystal_density_diffrn 1.418
_exptl_crystal_description block
_exptl_crystal_F_000 1092
_exptl_crystal_size_max 0.050
_exptl_crystal_size_mid 0.020
_exptl_crystal_size_min 0.020
_refine_diff_density_max 0.421
_refine_diff_density_min -0.393
_refine_diff_density_rms 0.079
_refine_ls_extinction_method none
_refine_ls_goodness_of_fit_ref 1.026
_refine_ls_hydrogen_treatment constr
_refine_ls_matrix_type full
_refine_ls_number_parameters 220
_refine_ls_number_reflns 5677
_refine_ls_number_restraints 0
_refine_ls_restrained_S_all 1.026
_refine_ls_R_factor_all 0.0318
_refine_ls_R_factor_gt 0.0235
_refine_ls_shift/su_max 0.002
_refine_ls_shift/su_mean 0.000
_refine_ls_structure_factor_coef Fsqd
_refine_ls_weighting_details 'w=1/[\s^2^(Fo^2^)+(0.0190P)^2^+1.3860P] where P=(Fo^2^+2Fc^2^)/3'
_refine_ls_weighting_scheme calc
_refine_ls_wR_factor_gt 0.0488
_refine_ls_wR_factor_ref 0.0523
_reflns_Friedel_coverage 0.000
_reflns_number_gt 4848
_reflns_number_total 5677
_reflns_threshold_expression 'I > 2\s(I)'
_cod_data_source_file ja0c03874_si_002.cif
_cod_data_source_block compound_2p_CCDC-1992431
_cod_depositor_comments
;Adding full bibliography for 4135017--4135018.cif.

 Adding full bibliography for 4135017--4135018.cif.
;
_cod_original_sg_symbol_H-M 'P 21/n'
_cod_database_code 4135017
_shelx_shelxl_version_number 2014/7
_shelx_space_group_comment
;
The symmetry employed for this shelxl refinement is uniquely defined
by the following loop, which should always be used as a source of
symmetry information in preference to the above space-group names.
They are only intended as comments.
;
_shelx_estimated_absorpt_t_min 0.925
_shelx_estimated_absorpt_t_max 0.969

loop_
_space_group_symop_operation_xyz
'x, y, z'
'-x+1/2, y+1/2, -z+1/2'
'-x, -y, -z'
'x-1/2, -y-1/2, z-1/2'

loop_
_atom_site_label
_atom_site_type_symbol
_atom_site_fract_x
_atom_site_fract_y
_atom_site_fract_z
_atom_site_U_iso_or_equiv
_atom_site_adp_type
_atom_site_occupancy
_atom_site_site_symmetry_order
_atom_site_calc_flag
_atom_site_refinement_flags_posn
_atom_site_refinement_flags_adp
_atom_site_refinement_flags_occupancy
_atom_site_disorder_assembly
_atom_site_disorder_group
I1 I 0.23958(2) 0.36688(2) 0.50566(2) 0.01818(5) Uani 1 1 d . . . . .
Si1 Si 0.41082(5) 0.45436(3) 0.50015(5) 0.01143(12) Uani 1 1 d . . . . .
Si2 Si 0.49955(5) 0.46355(3) 0.35732(4) 0.00773(11) Uani 1 1 d . . . . .
C1 C 0.60140(19) 0.39143(11) 0.31197(16) 0.0099(4) Uani 1 1 d . . . . .
C2 C 0.5346(2) 0.39112(11) 0.18411(16) 0.0127(4) Uani 1 1 d . . . . .
H1 H 0.5976 0.3772 0.1469 0.015 Uiso 1 1 calc R U . . .
H2 H 0.4656 0.3543 0.1655 0.015 Uiso 1 1 calc R U . . .
C3 C 0.4788(2) 0.46625(11) 0.14316(16) 0.0125(4) Uani 1 1 d . . . . .
H3 H 0.4245 0.4623 0.0662 0.015 Uiso 1 1 calc R U . . .
H4 H 0.5489 0.5008 0.1461 0.015 Uiso 1 1 calc R U . . .
C4 C 0.39773(19) 0.49610(11) 0.21485(16) 0.0102(4) Uani 1 1 d . . . . .
Si3 Si 0.37742(6) 0.59879(3) 0.19140(5) 0.01271(12) Uani 1 1 d . . . . .
C5 C 0.5278(2) 0.64494(12) 0.1874(2) 0.0259(6) Uani 1 1 d . . . . .
H5 H 0.5112 0.6970 0.1719 0.039 Uiso 1 1 calc R U . . .
H6 H 0.5572 0.6228 0.1300 0.039 Uiso 1 1 calc R U . . .
H7 H 0.5935 0.6391 0.2582 0.039 Uiso 1 1 calc R U . . .
C6 C 0.2629(2) 0.62057(12) 0.05329(18) 0.0193(5) Uani 1 1 d . . . . .
H8 H 0.1764 0.6070 0.0517 0.029 Uiso 1 1 calc R U . . .
H9 H 0.2868 0.5931 -0.0029 0.029 Uiso 1 1 calc R U . . .
H10 H 0.2659 0.6730 0.0391 0.029 Uiso 1 1 calc R U . . .
C7 C 0.3202(2) 0.64698(12) 0.29553(19) 0.0238(5) Uani 1 1 d . . . . .
H11 H 0.3762 0.6351 0.3688 0.036 Uiso 1 1 calc R U . . .
H12 H 0.2331 0.6313 0.2886 0.036 Uiso 1 1 calc R U . . .
H13 H 0.3214 0.6998 0.2838 0.036 Uiso 1 1 calc R U . . .
Si4 Si 0.23355(5) 0.45031(3) 0.16908(5) 0.01108(12) Uani 1 1 d . . . . .
C8 C 0.1663(2) 0.44567(13) 0.01613(17) 0.0188(5) Uani 1 1 d . . . . .
H14 H 0.0835 0.4210 -0.0040 0.028 Uiso 1 1 calc R U . . .
H15 H 0.2249 0.4184 -0.0134 0.028 Uiso 1 1 calc R U . . .
H16 H 0.1555 0.4952 -0.0140 0.028 Uiso 1 1 calc R U . . .
C9 C 0.1163(2) 0.49879(12) 0.22283(18) 0.0172(5) Uani 1 1 d . . . . .
H17 H 0.0348 0.4726 0.2004 0.026 Uiso 1 1 calc R U . . .
H18 H 0.1036 0.5486 0.1936 0.026 Uiso 1 1 calc R U . . .
H19 H 0.1488 0.5007 0.3028 0.026 Uiso 1 1 calc R U . . .
C10 C 0.2327(2) 0.35275(11) 0.21114(18) 0.0172(5) Uani 1 1 d . . . . .
H20 H 0.2734 0.3486 0.2902 0.026 Uiso 1 1 calc R U . . .
H21 H 0.2797 0.3232 0.1729 0.026 Uiso 1 1 calc R U . . .
H22 H 0.1446 0.3353 0.1924 0.026 Uiso 1 1 calc R U . . .
Si5 Si 0.77452(5) 0.42188(3) 0.33678(5) 0.01137(12) Uani 1 1 d . . . . .
C11 C 0.8620(2) 0.35541(12) 0.27338(19) 0.0179(5) Uani 1 1 d . . . . .
H23 H 0.8289 0.3590 0.1936 0.027 Uiso 1 1 calc R U . . .
H24 H 0.8493 0.3057 0.2960 0.027 Uiso 1 1 calc R U . . .
H25 H 0.9532 0.3670 0.2976 0.027 Uiso 1 1 calc R U . . .
C12 C 0.7896(2) 0.50968(12) 0.26792(18) 0.0162(5) Uani 1 1 d . . . . .
H26 H 0.7344 0.5465 0.2854 0.024 Uiso 1 1 calc R U . . .
H27 H 0.7640 0.5022 0.1887 0.024 Uiso 1 1 calc R U . . .
H28 H 0.8783 0.5263 0.2936 0.024 Uiso 1 1 calc R U . . .
C13 C 0.8606(2) 0.43119(12) 0.48640(17) 0.0151(4) Uani 1 1 d . . . . .
H29 H 0.8907 0.4815 0.5024 0.023 Uiso 1 1 calc R U . . .
H30 H 0.9336 0.3978 0.5068 0.023 Uiso 1 1 calc R U . . .
H31 H 0.8025 0.4191 0.5283 0.023 Uiso 1 1 calc R U . . .
Si6 Si 0.61110(6) 0.29122(3) 0.36130(5) 0.01259(12) Uani 1 1 d . . . . .
C14 C 0.7623(2) 0.26580(12) 0.47061(18) 0.0186(5) Uani 1 1 d . . . . .
H32 H 0.7665 0.2918 0.5382 0.028 Uiso 1 1 calc R U . . .
H33 H 0.8358 0.2793 0.4470 0.028 Uiso 1 1 calc R U . . .
H34 H 0.7634 0.2131 0.4835 0.028 Uiso 1 1 calc R U . . .
C15 C 0.5989(3) 0.22896(13) 0.2422(2) 0.0263(6) Uani 1 1 d . . . . .
H35 H 0.6189 0.1789 0.2686 0.040 Uiso 1 1 calc R U . . .
H36 H 0.6593 0.2448 0.2045 0.040 Uiso 1 1 calc R U . . .
H37 H 0.5120 0.2308 0.1914 0.040 Uiso 1 1 calc R U . . .
C16 C 0.4851(2) 0.25931(13) 0.4198(2) 0.0246(5) Uani 1 1 d . . . . .
H38 H 0.5006 0.2081 0.4420 0.037 Uiso 1 1 calc R U . . .
H39 H 0.4014 0.2638 0.3645 0.037 Uiso 1 1 calc R U . . .
H40 H 0.4871 0.2892 0.4835 0.037 Uiso 1 1 calc R U . . .

loop_
_atom_site_aniso_label
_atom_site_aniso_U_11
_atom_site_aniso_U_22
_atom_site_aniso_U_33
_atom_site_aniso_U_23
_atom_site_aniso_U_13
_atom_site_aniso_U_12
I1 0.01795(8) 0.01899(8) 0.02153(8) -0.00552(6) 0.01182(6) -0.00960(6)
Si1 0.0122(3) 0.0133(3) 0.0101(3) -0.0024(2) 0.0054(2) -0.0046(2)
Si2 0.0080(3) 0.0080(3) 0.0073(3) 0.0004(2) 0.0026(2) 0.0004(2)
C1 0.0114(10) 0.0109(10) 0.0081(10) -0.0011(8) 0.0040(8) 0.0011(8)
C2 0.0141(10) 0.0156(10) 0.0090(10) -0.0015(8) 0.0045(8) 0.0026(8)
C3 0.0121(10) 0.0173(11) 0.0077(10) 0.0014(8) 0.0028(8) 0.0015(8)
C4 0.0112(10) 0.0102(10) 0.0087(10) 0.0013(8) 0.0023(8) 0.0019(8)
Si3 0.0152(3) 0.0093(3) 0.0121(3) 0.0019(2) 0.0019(2) 0.0003(2)
C5 0.0215(12) 0.0133(12) 0.0391(15) 0.0086(10) 0.0036(11) -0.0030(10)
C6 0.0230(12) 0.0164(12) 0.0162(11) 0.0046(9) 0.0027(9) 0.0031(9)
C7 0.0356(14) 0.0144(12) 0.0195(12) -0.0002(9) 0.0059(11) 0.0057(10)
Si4 0.0107(3) 0.0124(3) 0.0092(3) -0.0001(2) 0.0017(2) -0.0009(2)
C8 0.0199(12) 0.0184(12) 0.0139(11) -0.0001(9) -0.0010(9) -0.0016(9)
C9 0.0120(11) 0.0227(12) 0.0169(11) 0.0008(9) 0.0043(9) 0.0031(9)
C10 0.0213(12) 0.0149(11) 0.0146(11) -0.0014(9) 0.0043(9) -0.0052(9)
Si5 0.0095(3) 0.0142(3) 0.0115(3) 0.0007(2) 0.0048(2) 0.0019(2)
C11 0.0152(11) 0.0219(12) 0.0193(11) 0.0009(9) 0.0092(9) 0.0046(9)
C12 0.0137(11) 0.0184(11) 0.0186(11) 0.0019(9) 0.0081(9) 0.0007(9)
C13 0.0131(10) 0.0158(11) 0.0154(11) 0.0005(9) 0.0026(9) 0.0005(9)
Si6 0.0143(3) 0.0094(3) 0.0142(3) 0.0004(2) 0.0046(2) 0.0021(2)
C14 0.0217(12) 0.0146(11) 0.0192(12) 0.0048(9) 0.0059(10) 0.0050(9)
C15 0.0360(15) 0.0143(12) 0.0249(13) -0.0039(10) 0.0037(11) 0.0057(10)
C16 0.0212(12) 0.0149(12) 0.0404(15) 0.0095(11) 0.0134(11) 0.0023(10)

loop_
_atom_type_symbol
_atom_type_description
_atom_type_scat_dispersion_real
_atom_type_scat_dispersion_imag
_atom_type_scat_source
C C 0.0033 0.0016 'International Tables Vol C Tables 4.2.6.8 and 6.1.1.4'
H H 0.0000 0.0000 'International Tables Vol C Tables 4.2.6.8 and 6.1.1.4'
Si Si 0.0817 0.0704 'International Tables Vol C Tables 4.2.6.8 and 6.1.1.4'
I I -0.4742 1.8119 'International Tables Vol C Tables 4.2.6.8 and 6.1.1.4'

loop_
_geom_angle_atom_site_label_1
_geom_angle_atom_site_label_2
_geom_angle_atom_site_label_3
_geom_angle
_geom_angle_site_symmetry_1
_geom_angle_site_symmetry_3
_geom_angle_publ_flag
Si2 Si1 Si2 113.02(3) . 3_666 ?
Si2 Si1 I1 124.87(3) . . ?
Si2 Si1 I1 122.12(3) 3_666 . ?
Si2 Si1 Si1 56.61(2) . 3_666 ?
Si2 Si1 Si1 56.41(2) 3_666 3_666 ?
I1 Si1 Si1 178.49(4) . 3_666 ?
C4 Si2 C1 98.46(9) . . ?
C4 Si2 Si1 120.52(7) . . ?
C1 Si2 Si1 127.50(7) . . ?
C4 Si2 Si1 121.89(7) . 3_666 ?
C1 Si2 Si1 121.98(7) . 3_666 ?
Si1 Si2 Si1 66.98(3) . 3_666 ?
C2 C1 Si5 107.20(13) . . ?
C2 C1 Si6 107.38(13) . . ?
Si5 C1 Si6 105.63(10) . . ?
C2 C1 Si2 100.82(13) . . ?
Si5 C1 Si2 112.98(10) . . ?
Si6 C1 Si2 121.85(10) . . ?
C3 C2 C1 111.31(16) . . ?
C2 C3 C4 110.63(16) . . ?
C3 C4 Si3 108.16(13) . . ?
C3 C4 Si4 108.79(14) . . ?
Si3 C4 Si4 109.23(10) . . ?
C3 C4 Si2 100.41(13) . . ?
Si3 C4 Si2 117.49(11) . . ?
Si4 C4 Si2 112.11(10) . . ?
C7 Si3 C5 107.58(12) . . ?
C7 Si3 C6 107.51(11) . . ?
C5 Si3 C6 102.78(11) . . ?
C7 Si3 C4 113.69(10) . . ?
C5 Si3 C4 112.78(10) . . ?
C6 Si3 C4 111.78(10) . . ?
C9 Si4 C10 106.40(10) . . ?
C9 Si4 C8 108.28(10) . . ?
C10 Si4 C8 102.97(10) . . ?
C9 Si4 C4 111.95(10) . . ?
C10 Si4 C4 114.72(10) . . ?
C8 Si4 C4 111.92(10) . . ?
C12 Si5 C13 108.52(10) . . ?
C12 Si5 C11 102.68(10) . . ?
C13 Si5 C11 109.73(10) . . ?
C12 Si5 C1 113.60(9) . . ?
C13 Si5 C1 111.20(9) . . ?
C11 Si5 C1 110.76(10) . . ?
C16 Si6 C14 102.70(11) . . ?
C16 Si6 C15 105.20(12) . . ?
C14 Si6 C15 106.52(11) . . ?
C16 Si6 C1 117.17(10) . . ?
C14 Si6 C1 115.31(10) . . ?
C15 Si6 C1 108.99(10) . . ?

loop_
_geom_bond_atom_site_label_1
_geom_bond_atom_site_label_2
_geom_bond_distance
_geom_bond_site_symmetry_2
_geom_bond_publ_flag
I1 Si1 2.4938(6) . ?
Si1 Si2 2.3371(8) . ?
Si1 Si2 2.3425(8) 3_666 ?
Si1 Si1 2.5822(11) 3_666 ?
Si2 C4 1.926(2) . ?
Si2 C1 1.936(2) . ?
Si2 Si1 2.3425(8) 3_666 ?
C1 C2 1.582(3) . ?
C1 Si5 1.919(2) . ?
C1 Si6 1.935(2) . ?
C2 C3 1.534(3) . ?
C3 C4 1.567(3) . ?
C4 Si3 1.908(2) . ?
C4 Si4 1.916(2) . ?
Si3 C7 1.868(2) . ?
Si3 C5 1.875(2) . ?
Si3 C6 1.879(2) . ?
Si4 C9 1.867(2) . ?
Si4 C10 1.869(2) . ?
Si4 C8 1.879(2) . ?
Si5 C12 1.868(2) . ?
Si5 C13 1.874(2) . ?
Si5 C11 1.887(2) . ?
Si6 C16 1.865(2) . ?
Si6 C14 1.880(2) . ?
Si6 C15 1.881(2) . ?

loop_
_geom_torsion_atom_site_label_1
_geom_torsion_atom_site_label_2
_geom_torsion_atom_site_label_3
_geom_torsion_atom_site_label_4
_geom_torsion
_geom_torsion_site_symmetry_1
_geom_torsion_site_symmetry_2
_geom_torsion_site_symmetry_3
_geom_torsion_site_symmetry_4
_geom_torsion_publ_flag
Si2 Si1 Si2 C4 -114.58(8) 3_666 . . . ?
I1 Si1 Si2 C4 65.83(8) . . . . ?
Si1 Si1 Si2 C4 -114.58(8) 3_666 . . . ?
Si2 Si1 Si2 C1 113.54(9) 3_666 . . . ?
I1 Si1 Si2 C1 -66.05(9) . . . . ?
Si1 Si1 Si2 C1 113.54(9) 3_666 . . . ?
Si2 Si1 Si2 Si1 0.0 3_666 . . 3_666 ?
I1 Si1 Si2 Si1 -179.59(5) . . . 3_666 ?
C4 Si2 C1 C2 -6.82(14) . . . . ?
Si1 Si2 C1 C2 132.76(11) . . . . ?
Si1 Si2 C1 C2 -143.09(10) 3_666 . . . ?
C4 Si2 C1 Si5 107.26(11) . . . . ?
Si1 Si2 C1 Si5 -113.17(9) . . . . ?
Si1 Si2 C1 Si5 -29.01(13) 3_666 . . . ?
C4 Si2 C1 Si6 -125.30(12) . . . . ?
Si1 Si2 C1 Si6 14.28(16) . . . . ?
Si1 Si2 C1 Si6 98.43(11) 3_666 . . . ?
Si5 C1 C2 C3 -87.56(17) . . . . ?
Si6 C1 C2 C3 159.34(14) . . . . ?
Si2 C1 C2 C3 30.82(18) . . . . ?
C1 C2 C3 C4 -48.9(2) . . . . ?
C2 C3 C4 Si3 161.85(14) . . . . ?
C2 C3 C4 Si4 -79.62(18) . . . . ?
C2 C3 C4 Si2 38.20(18) . . . . ?
C1 Si2 C4 C3 -16.97(14) . . . . ?
Si1 Si2 C4 C3 -160.30(10) . . . . ?
Si1 Si2 C4 C3 119.36(11) 3_666 . . . ?
C1 Si2 C4 Si3 -133.89(11) . . . . ?
Si1 Si2 C4 Si3 82.78(12) . . . . ?
Si1 Si2 C4 Si3 2.44(14) 3_666 . . . ?
C1 Si2 C4 Si4 98.38(11) . . . . ?
Si1 Si2 C4 Si4 -44.96(12) . . . . ?
Si1 Si2 C4 Si4 -125.30(8) 3_666 . . . ?
C3 C4 Si3 C7 -165.11(14) . . . . ?
Si4 C4 Si3 C7 76.64(13) . . . . ?
Si2 C4 Si3 C7 -52.46(15) . . . . ?
C3 C4 Si3 C5 -42.28(17) . . . . ?
Si4 C4 Si3 C5 -160.53(11) . . . . ?
Si2 C4 Si3 C5 70.36(15) . . . . ?
C3 C4 Si3 C6 72.95(16) . . . . ?
Si4 C4 Si3 C6 -45.31(13) . . . . ?
Si2 C4 Si3 C6 -174.41(11) . . . . ?
C3 C4 Si4 C9 -165.09(13) . . . . ?
Si3 C4 Si4 C9 -47.23(13) . . . . ?
Si2 C4 Si4 C9 84.78(12) . . . . ?
C3 C4 Si4 C10 73.53(16) . . . . ?
Si3 C4 Si4 C10 -168.61(10) . . . . ?
Si2 C4 Si4 C10 -36.60(14) . . . . ?
C3 C4 Si4 C8 -43.31(16) . . . . ?
Si3 C4 Si4 C8 74.55(12) . . . . ?
Si2 C4 Si4 C8 -153.44(10) . . . . ?
C2 C1 Si5 C12 52.97(16) . . . . ?
Si6 C1 Si5 C12 167.25(9) . . . . ?
Si2 C1 Si5 C12 -57.20(13) . . . . ?
C2 C1 Si5 C13 175.73(13) . . . . ?
Si6 C1 Si5 C13 -69.98(12) . . . . ?
Si2 C1 Si5 C13 65.57(13) . . . . ?
C2 C1 Si5 C11 -61.97(15) . . . . ?
Si6 C1 Si5 C11 52.32(12) . . . . ?
Si2 C1 Si5 C11 -172.14(10) . . . . ?
C2 C1 Si6 C16 -97.79(15) . . . . ?
Si5 C1 Si6 C16 148.05(11) . . . . ?
Si2 C1 Si6 C16 17.43(17) . . . . ?
C2 C1 Si6 C14 141.13(13) . . . . ?
Si5 C1 Si6 C14 26.98(13) . . . . ?
Si2 C1 Si6 C14 -103.65(13) . . . . ?
C2 C1 Si6 C15 21.44(16) . . . . ?
Si5 C1 Si6 C15 -92.72(12) . . . . ?
Si2 C1 Si6 C15 136.66(13) . . . . ?
